data_4518262
loop_
_publ_author_name
'Liu, Tanggao'
'Xu, Fan'
'Liu, Xiaojuan'
'Huang, Zhiqing'
'Long, Lipeng'
'Xu, Guohai'
'Xiao, Hong'
'Chen, Zhengwang'

_publ_section_title
;
 Switching the Regioselectivity Access to Pyrroles and Isoquinolines from
 Ketoxime Acetates and Ynals
;
_journal_name_full 'ACS Omega'
_journal_paper_doi 10.1021/acsomega.0c05272
_journal_year 2020
_chemical_formula_moiety '2(C17 H13 N O)'
_chemical_formula_sum 'C34 H26 N2 O2'
_chemical_formula_weight 494.57
_space_group_crystal_system triclinic
_space_group_IT_number 2
_space_group_name_Hall '-P 1'
_space_group_name_H-M_alt 'P -1'
_atom_sites_solution_hydrogens geom
_atom_sites_solution_primary direct
_audit_creation_date 2020-08-18
_audit_creation_method
;
Olex2 1.2
(compiled 2018.05.29 svn.r3508 for OlexSys, GUI svn.r5506)
;
_cell_angle_alpha 103.5340(10)
_cell_angle_beta 93.3480(10)
_cell_angle_gamma 107.2230(10)
_cell_formula_units_Z 2
_cell_length_a 9.6559(3)
_cell_length_b 10.0445(3)
_cell_length_c 14.3756(5)
_cell_measurement_reflns_used 9915
_cell_measurement_temperature 293(2)
_cell_measurement_theta_max 27.402
_cell_measurement_theta_min 2.953
_cell_volume 1282.47(7)
_computing_cell_refinement 'SAINT V8.38A (?, 2016)'
_computing_data_reduction 'SAINT V8.38A (?, 2016)'
_computing_molecular_graphics 'Olex2 (Dolomanov et al., 2009)'
_computing_publication_material 'Olex2 (Dolomanov et al., 2009)'
_computing_structure_refinement 'XL (Sheldrick, 2008)'
_computing_structure_solution 'XS (Sheldrick, 2008)'
_diffrn_ambient_temperature 293(2)
_diffrn_measured_fraction_theta_full 0.989
_diffrn_measured_fraction_theta_max 0.988
_diffrn_measurement_device_type 'CCD area detector'
_diffrn_measurement_method 'phi and omega scans'
_diffrn_radiation_monochromator graphite
_diffrn_radiation_type MoK\a
_diffrn_radiation_wavelength 0.71076
_diffrn_reflns_av_R_equivalents 0.0242
_diffrn_reflns_av_unetI/netI 0.0244
_diffrn_reflns_Laue_measured_fraction_full 0.989
_diffrn_reflns_Laue_measured_fraction_max 0.988
_diffrn_reflns_limit_h_max 12
_diffrn_reflns_limit_h_min -12
_diffrn_reflns_limit_k_max 13
_diffrn_reflns_limit_k_min -13
_diffrn_reflns_limit_l_max 18
_diffrn_reflns_limit_l_min -18
_diffrn_reflns_number 18950
_diffrn_reflns_point_group_measured_fraction_full 0.989
_diffrn_reflns_point_group_measured_fraction_max 0.988
_diffrn_reflns_theta_full 25.243
_diffrn_reflns_theta_max 27.438
_diffrn_reflns_theta_min 2.953
_exptl_absorpt_coefficient_mu 0.080
_exptl_absorpt_correction_type none
_exptl_crystal_colour yellow
_exptl_crystal_density_diffrn 1.281
_exptl_crystal_description strip
_exptl_crystal_F_000 520
_exptl_crystal_size_max 0.26
_exptl_crystal_size_mid 0.22
_exptl_crystal_size_min 0.16
_refine_diff_density_max 0.212
_refine_diff_density_min -0.168
_refine_diff_density_rms 0.030
_refine_ls_extinction_method none
_refine_ls_goodness_of_fit_ref 1.030
_refine_ls_hydrogen_treatment constr
_refine_ls_matrix_type full
_refine_ls_number_parameters 343
_refine_ls_number_reflns 5781
_refine_ls_number_restraints 0
_refine_ls_restrained_S_all 1.030
_refine_ls_R_factor_all 0.0582
_refine_ls_R_factor_gt 0.0441
_refine_ls_shift/su_max 0.000
_refine_ls_shift/su_mean 0.000
_refine_ls_structure_factor_coef Fsqd
_refine_ls_weighting_details 'w=1/[\s^2^(Fo^2^)+(0.0402P)^2^+0.3990P] where P=(Fo^2^+2Fc^2^)/3'
_refine_ls_weighting_scheme calc
_refine_ls_wR_factor_gt 0.1026
_refine_ls_wR_factor_ref 0.1138
_reflns_Friedel_coverage 0.000
_reflns_number_gt 4614
_reflns_number_total 5781
_reflns_threshold_expression 'I > 2\s(I)'
_cod_data_source_file ao0c05272_si_002.cif
_cod_data_source_block cjl20200715pdsy1_0m
_cod_database_code 4518262
_shelx_shelxl_version_number 2014/7
_shelx_space_group_comment
;
The symmetry employed for this shelxl refinement is uniquely defined
by the following loop, which should always be used as a source of
symmetry information in preference to the above space-group names.
They are only intended as comments.
;
_olex2_refinement_description
;
1. Fixed Uiso
 At 1.2 times of:
  All C(H) groups, All N(H) groups
2.a Aromatic/amide H refined with riding coordinates:
 N2(H2), C26(H26), C18(H18), C20(H20), C31(H31), C34(H34), C33(H33), C22(H22),
 C30(H30), C32(H32), C27(H27), C19(H19), C21(H21), N1(H1), C2(H2A), C5(H5),
 C1(H1A), C15(H15), C13(H13), C17(H17), C4(H4), C10(H10), C16(H16), C9(H9),
 C3(H3), C14(H14)
;
_olex2_submission_special_instructions 'No special instructions were received'

loop_
_space_group_symop_operation_xyz
'x, y, z'
'-x, -y, -z'

loop_
_atom_site_label
_atom_site_type_symbol
_atom_site_fract_x
_atom_site_fract_y
_atom_site_fract_z
_atom_site_U_iso_or_equiv
_atom_site_adp_type
_atom_site_occupancy
_atom_site_site_symmetry_order
_atom_site_calc_flag
_atom_site_refinement_flags_posn
_atom_site_refinement_flags_adp
_atom_site_refinement_flags_occupancy
_atom_site_disorder_assembly
_atom_site_disorder_group
O2 O -0.20149(12) 0.53272(11) 0.41193(7) 0.0542(3) Uani 1 1 d . . . . .
N2 N -0.02335(11) 0.67720(11) 0.58685(7) 0.0368(2) Uani 1 1 d . . . . .
H2 H -0.0780 0.5926 0.5874 0.044 Uiso 1 1 calc R . . . .
C24 C -0.10820(13) 0.64938(14) 0.41775(9) 0.0374(3) Uani 1 1 d . . . . .
C26 C 0.08273(16) 0.87005(16) 0.53677(11) 0.0492(4) Uani 1 1 d . . . . .
H26 H 0.1098 0.9335 0.4982 0.059 Uiso 1 1 calc R . . . .
C18 C 0.04119(15) 0.77746(15) 0.30683(10) 0.0442(3) Uani 1 1 d . . . . .
H18 H 0.1266 0.7956 0.3478 0.053 Uiso 1 1 calc R . . . .
C25 C -0.01505(14) 0.73132(14) 0.50745(9) 0.0377(3) Uani 1 1 d . . . . .
C20 C -0.0770(2) 0.7954(2) 0.16187(12) 0.0615(4) Uani 1 1 d . . . . .
H20 H -0.0718 0.8254 0.1053 0.074 Uiso 1 1 calc R . . . .
C31 C 0.1765(2) 0.84597(19) 0.92976(11) 0.0606(4) Uani 1 1 d . . . . .
H31 H 0.2285 0.9236 0.9814 0.073 Uiso 1 1 calc R . . . .
C23 C -0.09318(14) 0.70683(14) 0.33072(9) 0.0374(3) Uani 1 1 d . . . . .
C29 C 0.08331(13) 0.75151(14) 0.76013(9) 0.0379(3) Uani 1 1 d . . . . .
C28 C 0.06674(14) 0.77583(14) 0.66437(9) 0.0384(3) Uani 1 1 d . . . . .
C34 C 0.02353(15) 0.61674(15) 0.77653(10) 0.0438(3) Uani 1 1 d . . . . .
H34 H -0.0280 0.5384 0.7252 0.053 Uiso 1 1 calc R . . . .
C33 C 0.03962(18) 0.59746(18) 0.86812(11) 0.0531(4) Uani 1 1 d . . . . .
H33 H -0.0013 0.5064 0.8779 0.064 Uiso 1 1 calc R . . . .
C22 C -0.21933(16) 0.68035(16) 0.26844(10) 0.0459(3) Uani 1 1 d . . . . .
H22 H -0.3100 0.6320 0.2832 0.055 Uiso 1 1 calc R . . . .
C30 C 0.16098(17) 0.86604(16) 0.83880(11) 0.0520(4) Uani 1 1 d . . . . .
H30 H 0.2029 0.9573 0.8296 0.062 Uiso 1 1 calc R . . . .
C32 C 0.11567(18) 0.71180(19) 0.94488(11) 0.0564(4) Uani 1 1 d . . . . .
H32 H 0.1259 0.6986 1.0065 0.068 Uiso 1 1 calc R . . . .
C27 C 0.13313(17) 0.89769(16) 0.63378(11) 0.0521(4) Uani 1 1 d . . . . .
H27 H 0.2000 0.9832 0.6718 0.063 Uiso 1 1 calc R . . . .
C19 C 0.04862(18) 0.82099(18) 0.22239(12) 0.0552(4) Uani 1 1 d . . . . .
H19 H 0.1390 0.8677 0.2065 0.066 Uiso 1 1 calc R . . . .
C21 C -0.21094(19) 0.7253(2) 0.18495(11) 0.0589(4) Uani 1 1 d . . . . .
H21 H -0.2960 0.7083 0.1439 0.071 Uiso 1 1 calc R . . . .
O1 O 0.74575(12) 0.42296(13) 0.60610(8) 0.0653(4) Uani 1 1 d . . . . .
N1 N 0.54235(12) 0.31099(12) 0.43788(8) 0.0398(3) Uani 1 1 d . . . . .
H1 H 0.6239 0.3654 0.4274 0.048 Uiso 1 1 calc R . . . .
C2 C 0.52569(17) 0.08474(17) 0.77146(12) 0.0538(4) Uani 1 1 d . . . . .
H2A H 0.4870 -0.0132 0.7678 0.065 Uiso 1 1 calc R . . . .
C5 C 0.64341(16) 0.37448(16) 0.78271(10) 0.0470(3) Uani 1 1 d . . . . .
H5 H 0.6844 0.4723 0.7869 0.056 Uiso 1 1 calc R . . . .
C12 C 0.40939(14) 0.26183(13) 0.27365(9) 0.0367(3) Uani 1 1 d . . . . .
C1 C 0.54239(15) 0.12965(15) 0.68759(11) 0.0445(3) Uani 1 1 d . . . . .
H1A H 0.5138 0.0621 0.6277 0.053 Uiso 1 1 calc R . . . .
C15 C 0.3824(2) 0.2715(2) 0.08172(11) 0.0599(4) Uani 1 1 d . . . . .
H15 H 0.3736 0.2746 0.0176 0.072 Uiso 1 1 calc R . . . .
C7 C 0.62967(14) 0.33014(15) 0.60539(10) 0.0414(3) Uani 1 1 d . . . . .
C6 C 0.60179(14) 0.27541(14) 0.69300(9) 0.0383(3) Uani 1 1 d . . . . .
C11 C 0.41884(13) 0.24942(13) 0.37277(9) 0.0366(3) Uani 1 1 d . . . . .
C8 C 0.51805(14) 0.27374(14) 0.52275(9) 0.0392(3) Uani 1 1 d . . . . .
C13 C 0.53266(16) 0.31402(16) 0.23095(10) 0.0458(3) Uani 1 1 d . . . . .
H13 H 0.6252 0.3460 0.2668 0.055 Uiso 1 1 calc R . . . .
C17 C 0.27268(16) 0.21486(16) 0.21757(10) 0.0464(3) Uani 1 1 d . . . . .
H17 H 0.1889 0.1795 0.2447 0.056 Uiso 1 1 calc R . . . .
C4 C 0.62450(18) 0.3290(2) 0.86583(11) 0.0574(4) Uani 1 1 d . . . . .
H4 H 0.6513 0.3963 0.9258 0.069 Uiso 1 1 calc R . . . .
C10 C 0.31240(15) 0.17111(15) 0.41746(10) 0.0445(3) Uani 1 1 d . . . . .
H10 H 0.2165 0.1179 0.3899 0.053 Uiso 1 1 calc R . . . .
C16 C 0.25967(18) 0.21986(18) 0.12314(11) 0.0557(4) Uani 1 1 d . . . . .
H16 H 0.1675 0.1882 0.0869 0.067 Uiso 1 1 calc R . . . .
C9 C 0.37383(15) 0.18606(15) 0.51021(10) 0.0437(3) Uani 1 1 d . . . . .
H9 H 0.3267 0.1446 0.5560 0.052 Uiso 1 1 calc R . . . .
C3 C 0.56588(18) 0.1839(2) 0.86004(12) 0.0577(4) Uani 1 1 d . . . . .
H3 H 0.5536 0.1532 0.9161 0.069 Uiso 1 1 calc R . . . .
C14 C 0.51856(18) 0.31862(19) 0.13595(11) 0.0571(4) Uani 1 1 d . . . . .
H14 H 0.6017 0.3539 0.1081 0.068 Uiso 1 1 calc R . . . .

loop_
_atom_site_aniso_label
_atom_site_aniso_U_11
_atom_site_aniso_U_22
_atom_site_aniso_U_33
_atom_site_aniso_U_23
_atom_site_aniso_U_13
_atom_site_aniso_U_12
O2 0.0549(6) 0.0472(6) 0.0466(6) 0.0179(5) 0.0001(5) -0.0074(5)
N2 0.0356(5) 0.0339(5) 0.0381(6) 0.0133(4) 0.0020(4) 0.0046(4)
C24 0.0329(6) 0.0386(6) 0.0397(7) 0.0135(5) 0.0054(5) 0.0075(5)
C26 0.0492(8) 0.0431(7) 0.0479(8) 0.0191(6) 0.0033(6) -0.0012(6)
C18 0.0397(7) 0.0499(8) 0.0461(8) 0.0174(6) 0.0101(6) 0.0144(6)
C25 0.0344(6) 0.0396(7) 0.0393(7) 0.0158(5) 0.0055(5) 0.0079(5)
C20 0.0831(12) 0.0744(11) 0.0463(9) 0.0325(8) 0.0207(8) 0.0385(10)
C31 0.0692(11) 0.0583(10) 0.0433(8) -0.0005(7) -0.0115(7) 0.0186(8)
C23 0.0380(6) 0.0378(6) 0.0379(7) 0.0117(5) 0.0065(5) 0.0126(5)
C29 0.0326(6) 0.0424(7) 0.0386(7) 0.0095(5) 0.0019(5) 0.0134(5)
C28 0.0332(6) 0.0376(6) 0.0407(7) 0.0097(5) 0.0017(5) 0.0069(5)
C34 0.0465(7) 0.0420(7) 0.0399(7) 0.0098(6) -0.0008(6) 0.0117(6)
C33 0.0569(9) 0.0550(9) 0.0504(9) 0.0216(7) 0.0025(7) 0.0172(7)
C22 0.0409(7) 0.0535(8) 0.0441(8) 0.0143(6) 0.0049(6) 0.0151(6)
C30 0.0553(9) 0.0433(8) 0.0496(8) 0.0074(6) -0.0048(7) 0.0103(7)
C32 0.0611(9) 0.0732(11) 0.0395(8) 0.0162(7) -0.0002(7) 0.0284(8)
C27 0.0511(8) 0.0416(8) 0.0496(8) 0.0130(6) -0.0027(7) -0.0049(6)
C19 0.0587(9) 0.0605(9) 0.0557(9) 0.0261(8) 0.0258(8) 0.0208(8)
C21 0.0617(10) 0.0778(11) 0.0461(8) 0.0207(8) 0.0010(7) 0.0331(9)
O1 0.0503(6) 0.0712(7) 0.0559(7) 0.0322(6) -0.0070(5) -0.0174(5)
N1 0.0328(5) 0.0438(6) 0.0379(6) 0.0154(5) 0.0031(4) 0.0019(4)
C2 0.0532(9) 0.0539(9) 0.0687(10) 0.0337(8) 0.0172(8) 0.0230(7)
C5 0.0478(8) 0.0472(8) 0.0430(8) 0.0113(6) 0.0028(6) 0.0121(6)
C12 0.0399(7) 0.0330(6) 0.0364(6) 0.0068(5) 0.0027(5) 0.0130(5)
C1 0.0452(7) 0.0423(7) 0.0481(8) 0.0149(6) 0.0086(6) 0.0144(6)
C15 0.0727(11) 0.0758(11) 0.0330(7) 0.0118(7) 0.0036(7) 0.0293(9)
C7 0.0381(7) 0.0421(7) 0.0405(7) 0.0150(6) 0.0028(5) 0.0047(5)
C6 0.0331(6) 0.0434(7) 0.0392(7) 0.0148(5) 0.0048(5) 0.0104(5)
C11 0.0330(6) 0.0358(6) 0.0384(7) 0.0091(5) 0.0021(5) 0.0080(5)
C8 0.0377(6) 0.0410(7) 0.0368(7) 0.0137(5) 0.0053(5) 0.0069(5)
C13 0.0413(7) 0.0512(8) 0.0410(7) 0.0116(6) 0.0032(6) 0.0102(6)
C17 0.0406(7) 0.0523(8) 0.0461(8) 0.0117(6) 0.0023(6) 0.0161(6)
C4 0.0613(10) 0.0725(11) 0.0404(8) 0.0138(7) 0.0070(7) 0.0249(8)
C10 0.0333(6) 0.0486(8) 0.0450(7) 0.0125(6) 0.0037(5) 0.0036(6)
C16 0.0528(9) 0.0687(10) 0.0440(8) 0.0085(7) -0.0064(7) 0.0243(8)
C9 0.0380(7) 0.0475(8) 0.0412(7) 0.0150(6) 0.0070(5) 0.0044(6)
C3 0.0598(9) 0.0816(12) 0.0503(9) 0.0366(8) 0.0181(7) 0.0332(9)
C14 0.0570(9) 0.0728(11) 0.0416(8) 0.0166(7) 0.0142(7) 0.0186(8)

loop_
_atom_type_symbol
_atom_type_description
_atom_type_scat_dispersion_real
_atom_type_scat_dispersion_imag
_atom_type_scat_source
C C 0.0033 0.0016 'International Tables Vol C Tables 4.2.6.8 and 6.1.1.4'
H H 0.0000 0.0000 'International Tables Vol C Tables 4.2.6.8 and 6.1.1.4'
N N 0.0061 0.0033 'International Tables Vol C Tables 4.2.6.8 and 6.1.1.4'
O O 0.0106 0.0060 'International Tables Vol C Tables 4.2.6.8 and 6.1.1.4'

loop_
_geom_angle_atom_site_label_1
_geom_angle_atom_site_label_2
_geom_angle_atom_site_label_3
_geom_angle
_geom_angle_site_symmetry_1
_geom_angle_site_symmetry_3
_geom_angle_publ_flag
C25 N2 H2 124.7 . . ?
C28 N2 H2 124.7 . . ?
C28 N2 C25 110.51(11) . . ?
O2 C24 C25 120.85(12) . . ?
O2 C24 C23 119.17(11) . . ?
C25 C24 C23 119.97(11) . . ?
C25 C26 H26 126.1 . . ?
C25 C26 C27 107.78(12) . . ?
C27 C26 H26 126.1 . . ?
C23 C18 H18 119.9 . . ?
C19 C18 H18 119.9 . . ?
C19 C18 C23 120.29(14) . . ?
N2 C25 C24 120.62(11) . . ?
N2 C25 C26 106.76(11) . . ?
C26 C25 C24 132.39(12) . . ?
C19 C20 H20 120.0 . . ?
C19 C20 C21 119.96(14) . . ?
C21 C20 H20 120.0 . . ?
C30 C31 H31 119.8 . . ?
C30 C31 C32 120.44(15) . . ?
C32 C31 H31 119.8 . . ?
C18 C23 C24 122.95(12) . . ?
C22 C23 C24 117.96(12) . . ?
C22 C23 C18 118.98(12) . . ?
C34 C29 C28 122.17(12) . . ?
C34 C29 C30 117.84(13) . . ?
C30 C29 C28 119.99(12) . . ?
N2 C28 C29 124.11(11) . . ?
N2 C28 C27 106.69(12) . . ?
C27 C28 C29 129.19(12) . . ?
C29 C34 H34 119.6 . . ?
C33 C34 C29 120.84(13) . . ?
C33 C34 H34 119.6 . . ?
C34 C33 H33 119.8 . . ?
C32 C33 C34 120.50(15) . . ?
C32 C33 H33 119.8 . . ?
C23 C22 H22 119.8 . . ?
C21 C22 C23 120.31(14) . . ?
C21 C22 H22 119.8 . . ?
C31 C30 C29 120.97(15) . . ?
C31 C30 H30 119.5 . . ?
C29 C30 H30 119.5 . . ?
C31 C32 H32 120.3 . . ?
C33 C32 C31 119.42(15) . . ?
C33 C32 H32 120.3 . . ?
C26 C27 C28 108.24(12) . . ?
C26 C27 H27 125.9 . . ?
C28 C27 H27 125.9 . . ?
C18 C19 H19 119.9 . . ?
C20 C19 C18 120.18(14) . . ?
C20 C19 H19 119.9 . . ?
C20 C21 H21 119.9 . . ?
C22 C21 C20 120.28(15) . . ?
C22 C21 H21 119.9 . . ?
C11 N1 H1 125.0 . . ?
C11 N1 C8 110.08(11) . . ?
C8 N1 H1 125.0 . . ?
C1 C2 H2A 119.8 . . ?
C3 C2 H2A 119.8 . . ?
C3 C2 C1 120.37(15) . . ?
C6 C5 H5 119.8 . . ?
C4 C5 H5 119.8 . . ?
C4 C5 C6 120.42(14) . . ?
C13 C12 C11 122.49(12) . . ?
C13 C12 C17 118.07(12) . . ?
C17 C12 C11 119.39(12) . . ?
C2 C1 H1A 120.0 . . ?
C2 C1 C6 119.90(14) . . ?
C6 C1 H1A 120.0 . . ?
C16 C15 H15 120.2 . . ?
C16 C15 C14 119.54(14) . . ?
C14 C15 H15 120.2 . . ?
O1 C7 C6 119.43(12) . . ?
O1 C7 C8 121.63(12) . . ?
C8 C7 C6 118.93(11) . . ?
C5 C6 C1 119.30(13) . . ?
C5 C6 C7 118.16(12) . . ?
C1 C6 C7 122.48(12) . . ?
N1 C11 C12 124.07(11) . . ?
N1 C11 C10 107.13(11) . . ?
C10 C11 C12 128.74(12) . . ?
N1 C8 C7 121.34(11) . . ?
N1 C8 C9 106.95(11) . . ?
C9 C8 C7 131.62(12) . . ?
C12 C13 H13 119.8 . . ?
C14 C13 C12 120.40(13) . . ?
C14 C13 H13 119.8 . . ?
C12 C17 H17 119.4 . . ?
C16 C17 C12 121.13(14) . . ?
C16 C17 H17 119.4 . . ?
C5 C4 H4 120.0 . . ?
C3 C4 C5 120.04(15) . . ?
C3 C4 H4 120.0 . . ?
C11 C10 H10 126.0 . . ?
C9 C10 C11 108.02(12) . . ?
C9 C10 H10 126.0 . . ?
C15 C16 H16 119.9 . . ?
C17 C16 C15 120.22(14) . . ?
C17 C16 H16 119.9 . . ?
C8 C9 H9 126.1 . . ?
C10 C9 C8 107.82(12) . . ?
C10 C9 H9 126.1 . . ?
C2 C3 C4 119.97(14) . . ?
C2 C3 H3 120.0 . . ?
C4 C3 H3 120.0 . . ?
C15 C14 H14 119.7 . . ?
C13 C14 C15 120.62(15) . . ?
C13 C14 H14 119.7 . . ?

loop_
_geom_bond_atom_site_label_1
_geom_bond_atom_site_label_2
_geom_bond_distance
_geom_bond_site_symmetry_2
_geom_bond_publ_flag
O2 C24 1.2295(15) . ?
N2 H2 0.8600 . ?
N2 C25 1.3711(16) . ?
N2 C28 1.3564(16) . ?
C24 C25 1.4417(18) . ?
C24 C23 1.4929(17) . ?
C26 H26 0.9300 . ?
C26 C25 1.3822(18) . ?
C26 C27 1.385(2) . ?
C18 H18 0.9300 . ?
C18 C23 1.3877(18) . ?
C18 C19 1.382(2) . ?
C20 H20 0.9300 . ?
C20 C19 1.372(2) . ?
C20 C21 1.378(2) . ?
C31 H31 0.9300 . ?
C31 C30 1.375(2) . ?
C31 C32 1.375(2) . ?
C23 C22 1.3876(18) . ?
C29 C28 1.4612(18) . ?
C29 C34 1.3870(19) . ?
C29 C30 1.3951(19) . ?
C28 C27 1.3866(19) . ?
C34 H34 0.9300 . ?
C34 C33 1.381(2) . ?
C33 H33 0.9300 . ?
C33 C32 1.374(2) . ?
C22 H22 0.9300 . ?
C22 C21 1.376(2) . ?
C30 H30 0.9300 . ?
C32 H32 0.9300 . ?
C27 H27 0.9300 . ?
C19 H19 0.9300 . ?
C21 H21 0.9300 . ?
O1 C7 1.2252(16) . ?
N1 H1 0.8600 . ?
N1 C11 1.3574(16) . ?
N1 C8 1.3707(16) . ?
C2 H2A 0.9300 . ?
C2 C1 1.385(2) . ?
C2 C3 1.373(2) . ?
C5 H5 0.9300 . ?
C5 C6 1.3846(19) . ?
C5 C4 1.379(2) . ?
C12 C11 1.4591(17) . ?
C12 C13 1.3909(19) . ?
C12 C17 1.3943(18) . ?
C1 H1A 0.9300 . ?
C1 C6 1.3867(18) . ?
C15 H15 0.9300 . ?
C15 C16 1.375(2) . ?
C15 C14 1.378(2) . ?
C7 C6 1.4956(18) . ?
C7 C8 1.4380(18) . ?
C11 C10 1.3866(18) . ?
C8 C9 1.3847(18) . ?
C13 H13 0.9300 . ?
C13 C14 1.378(2) . ?
C17 H17 0.9300 . ?
C17 C16 1.370(2) . ?
C4 H4 0.9300 . ?
C4 C3 1.379(2) . ?
C10 H10 0.9300 . ?
C10 C9 1.3831(19) . ?
C16 H16 0.9300 . ?
C9 H9 0.9300 . ?
C3 H3 0.9300 . ?
C14 H14 0.9300 . ?

loop_
_geom_torsion_atom_site_label_1
_geom_torsion_atom_site_label_2
_geom_torsion_atom_site_label_3
_geom_torsion_atom_site_label_4
_geom_torsion
_geom_torsion_site_symmetry_1
_geom_torsion_site_symmetry_2
_geom_torsion_site_symmetry_3
_geom_torsion_site_symmetry_4
_geom_torsion_publ_flag
O2 C24 C25 N2 3.5(2) . . . . ?
O2 C24 C25 C26 -170.32(16) . . . . ?
O2 C24 C23 C18 -141.01(14) . . . . ?
O2 C24 C23 C22 35.11(19) . . . . ?
N2 C28 C27 C26 -0.62(17) . . . . ?
C24 C23 C22 C21 -177.10(13) . . . . ?
C18 C23 C22 C21 -0.8(2) . . . . ?
C25 N2 C28 C29 -179.99(12) . . . . ?
C25 N2 C28 C27 0.88(16) . . . . ?
C25 C24 C23 C18 39.70(19) . . . . ?
C25 C24 C23 C22 -144.19(13) . . . . ?
C25 C26 C27 C28 0.15(19) . . . . ?
C23 C24 C25 N2 -177.25(11) . . . . ?
C23 C24 C25 C26 9.0(2) . . . . ?
C23 C18 C19 C20 0.4(2) . . . . ?
C23 C22 C21 C20 0.8(2) . . . . ?
C29 C28 C27 C26 -179.70(14) . . . . ?
C29 C34 C33 C32 -0.1(2) . . . . ?
C28 N2 C25 C24 -176.00(12) . . . . ?
C28 N2 C25 C26 -0.79(16) . . . . ?
C28 C29 C34 C33 -179.25(13) . . . . ?
C28 C29 C30 C31 179.25(14) . . . . ?
C34 C29 C28 N2 9.6(2) . . . . ?
C34 C29 C28 C27 -171.51(15) . . . . ?
C34 C29 C30 C31 -0.6(2) . . . . ?
C34 C33 C32 C31 -0.3(3) . . . . ?
C30 C31 C32 C33 0.3(3) . . . . ?
C30 C29 C28 N2 -170.25(13) . . . . ?
C30 C29 C28 C27 8.7(2) . . . . ?
C30 C29 C34 C33 0.6(2) . . . . ?
C32 C31 C30 C29 0.1(3) . . . . ?
C27 C26 C25 N2 0.37(17) . . . . ?
C27 C26 C25 C24 174.80(15) . . . . ?
C19 C18 C23 C24 176.30(13) . . . . ?
C19 C18 C23 C22 0.2(2) . . . . ?
C19 C20 C21 C22 -0.2(3) . . . . ?
C21 C20 C19 C18 -0.4(3) . . . . ?
O1 C7 C6 C5 41.5(2) . . . . ?
O1 C7 C6 C1 -135.50(15) . . . . ?
O1 C7 C8 N1 6.5(2) . . . . ?
O1 C7 C8 C9 -169.60(16) . . . . ?
N1 C11 C10 C9 -0.21(16) . . . . ?
N1 C8 C9 C10 0.07(16) . . . . ?
C2 C1 C6 C5 -0.2(2) . . . . ?
C2 C1 C6 C7 176.83(13) . . . . ?
C5 C4 C3 C2 -0.3(2) . . . . ?
C12 C11 C10 C9 176.90(13) . . . . ?
C12 C13 C14 C15 -0.1(2) . . . . ?
C12 C17 C16 C15 0.1(2) . . . . ?
C1 C2 C3 C4 -0.6(2) . . . . ?
C7 C8 C9 C10 176.59(15) . . . . ?
C6 C5 C4 C3 1.0(2) . . . . ?
C6 C7 C8 N1 -174.49(12) . . . . ?
C6 C7 C8 C9 9.4(2) . . . . ?
C11 N1 C8 C7 -177.16(12) . . . . ?
C11 N1 C8 C9 -0.21(16) . . . . ?
C11 C12 C13 C14 177.52(14) . . . . ?
C11 C12 C17 C16 -177.62(13) . . . . ?
C11 C10 C9 C8 0.09(17) . . . . ?
C8 N1 C11 C12 -177.02(12) . . . . ?
C8 N1 C11 C10 0.27(15) . . . . ?
C8 C7 C6 C5 -137.51(14) . . . . ?
C8 C7 C6 C1 45.46(19) . . . . ?
C13 C12 C11 N1 12.9(2) . . . . ?
C13 C12 C11 C10 -163.76(14) . . . . ?
C13 C12 C17 C16 0.0(2) . . . . ?
C17 C12 C11 N1 -169.62(13) . . . . ?
C17 C12 C11 C10 13.7(2) . . . . ?
C17 C12 C13 C14 0.0(2) . . . . ?
C4 C5 C6 C1 -0.7(2) . . . . ?
C4 C5 C6 C7 -177.88(14) . . . . ?
C16 C15 C14 C13 0.2(3) . . . . ?
C3 C2 C1 C6 0.8(2) . . . . ?
C14 C15 C16 C17 -0.2(3) . . . . ?
